data_4508898
loop_
_publ_author_name
'Asensio, Gregorio'
'Medio-Simon, Mercedes'
'Alem\'an, Pedro'
'de Arellano, Carmen Ram\'irez'

_publ_section_title
;
 The Role of Organic Fluorine in the Supramolecular Assembly of
 Halogenated \b-Hydroxysulphoxides Diastereomers
;
_journal_issue 12
_journal_name_full 'Crystal Growth &amp; Design'
_journal_page_first 2769
_journal_paper_doi 10.1021/cg060465m
_journal_volume 6
_journal_year 2006
_chemical_absolute_configuration ad
_chemical_formula_sum 'C10 H11 F3 O2 S'
_chemical_formula_weight 252.25
_chemical_name_systematic
; 
 ? 
;
_space_group_IT_number 4
_symmetry_cell_setting monoclinic
_symmetry_space_group_name_Hall 'P 2yb'
_symmetry_space_group_name_H-M 'P 1 21 1'
_atom_sites_solution_hydrogens geom
_atom_sites_solution_primary direct
_atom_sites_solution_secondary difmap
_audit_creation_method SHELXL-97
_cell_angle_alpha 90.00
_cell_angle_beta 102.41(3)
_cell_angle_gamma 90.00
_cell_formula_units_Z 2
_cell_length_a 6.1239(12)
_cell_length_b 9.3422(19)
_cell_length_c 10.132(2)
_cell_measurement_reflns_used 3149
_cell_measurement_temperature 173(2)
_cell_measurement_theta_max 30.034
_cell_measurement_theta_min 0.998
_cell_volume 566.1(2)
_computing_cell_refinement 'HKL Denzo (Otwinowski & Minor 1997)'
_computing_data_collection 'Collect (Nonius BV, 1997-2000)'
_computing_data_reduction 'HKL Scalepack (Otwinowski & Minor 1997)'
_computing_molecular_graphics 'SHELXTL v6.14 (Bruker AXS, 2000-2003)'
_computing_publication_material 'SHELXL-97 (Sheldrick, 1997)'
_computing_structure_refinement 'SHELXL-97 (Sheldrick, 1997)'
_computing_structure_solution 'SHELXS-97 (Sheldrick, 1990)'
_diffrn_ambient_temperature 173(2)
_diffrn_detector_area_resol_mean 9
_diffrn_measured_fraction_theta_full 0.990
_diffrn_measured_fraction_theta_max 0.990
_diffrn_measurement_device_type Nonius-KappaCCD
_diffrn_measurement_method \w-scans
_diffrn_radiation_monochromator graphite
_diffrn_radiation_source 'fine-focus sealed tube'
_diffrn_radiation_type MoK\a
_diffrn_radiation_wavelength 0.71073
_diffrn_reflns_av_R_equivalents 0.0236
_diffrn_reflns_av_sigmaI/netI 0.0375
_diffrn_reflns_limit_h_max 8
_diffrn_reflns_limit_h_min -8
_diffrn_reflns_limit_k_max 13
_diffrn_reflns_limit_k_min -13
_diffrn_reflns_limit_l_max 14
_diffrn_reflns_limit_l_min -14
_diffrn_reflns_number 6231
_diffrn_reflns_theta_full 30.03
_diffrn_reflns_theta_max 30.03
_diffrn_reflns_theta_min 5.23
_exptl_absorpt_coefficient_mu 0.309
_exptl_absorpt_correction_type none
_exptl_crystal_colour colourless
_exptl_crystal_density_diffrn 1.480
_exptl_crystal_density_method 'not measured'
_exptl_crystal_description prism
_exptl_crystal_F_000 260
_exptl_crystal_size_max 0.40
_exptl_crystal_size_mid 0.24
_exptl_crystal_size_min 0.18
_refine_diff_density_max 0.419
_refine_diff_density_min -0.204
_refine_diff_density_rms 0.041
_refine_ls_abs_structure_details 'Flack H D (1983), Acta Cryst. A39, 876-881'
_refine_ls_abs_structure_Flack 0.01(7)
_refine_ls_extinction_method none
_refine_ls_goodness_of_fit_ref 1.033
_refine_ls_hydrogen_treatment constr
_refine_ls_matrix_type full
_refine_ls_number_parameters 147
_refine_ls_number_reflns 3252
_refine_ls_number_restraints 85
_refine_ls_restrained_S_all 1.020
_refine_ls_R_factor_all 0.0626
_refine_ls_R_factor_gt 0.0418
_refine_ls_shift/su_max 0.000
_refine_ls_shift/su_mean 0.000
_refine_ls_structure_factor_coef Fsqd
_refine_ls_weighting_details 'calc w=1/[\s^2^(Fo^2^)+(0.0655P)^2^+0.0000P] where P=(Fo^2^+2Fc^2^)/3'
_refine_ls_weighting_scheme calc
_refine_ls_wR_factor_gt 0.1022
_refine_ls_wR_factor_ref 0.1095
_reflns_number_gt 2462
_reflns_number_total 3252
_reflns_threshold_expression >2sigma(I)
_cod_data_source_file cg060465msup1.cif
_cod_data_source_block mms04_3bI
_cod_original_sg_symbol_H-M P2(1)
_cod_database_code 4508898

loop_
_symmetry_equiv_pos_as_xyz
'x, y, z'
'-x, y+1/2, -z'

loop_
_atom_site_label
_atom_site_type_symbol
_atom_site_fract_x
_atom_site_fract_y
_atom_site_fract_z
_atom_site_U_iso_or_equiv
_atom_site_adp_type
_atom_site_occupancy
_atom_site_symmetry_multiplicity
_atom_site_calc_flag
_atom_site_refinement_flags
S1 S 0.50320(8) -0.04316(6) 0.99076(4) 0.04918(15) Uani 1 1 d U
O1 O 0.2600(2) -0.0458(3) 0.99551(15) 0.0686(4) Uani 1 1 d U
O2 O 0.9724(2) -0.05086(19) 1.15552(17) 0.0608(4) Uani 1 1 d U
H2 H 1.0683 -0.0557 1.1075 0.091 Uiso 1 1 calc R
F1 F 0.8939(3) 0.29900(16) 1.27500(15) 0.0801(5) Uani 1 1 d U
F2 F 0.9490(3) 0.10103(17) 1.38519(13) 0.0765(4) Uani 1 1 d U
F3 F 1.2010(3) 0.1826(2) 1.28463(19) 0.0900(6) Uani 1 1 d U
C1 C 0.6275(3) 0.0728(2) 1.1307(2) 0.0466(4) Uani 1 1 d U
H1B H 0.5590 0.1690 1.1158 0.056 Uiso 1 1 calc R
H1A H 0.5954 0.0339 1.2154 0.056 Uiso 1 1 calc R
C2 C 0.8791(3) 0.0858(2) 1.1455(2) 0.0489(4) Uani 1 1 d U
H2A H 0.9127 0.1363 1.0651 0.059 Uiso 1 1 calc R
C3 C 0.9809(4) 0.1678(3) 1.2735(2) 0.0614(6) Uani 1 1 d U
C11 C 0.5266(3) 0.07131(19) 0.85293(18) 0.0414(4) Uani 1 1 d U
C12 C 0.7155(3) 0.0635(2) 0.7989(2) 0.0486(4) Uani 1 1 d U
H12 H 0.8322 -0.0018 0.8348 0.058 Uiso 1 1 calc R
C13 C 0.7319(4) 0.1518(3) 0.6921(2) 0.0532(5) Uani 1 1 d U
H13 H 0.8626 0.1483 0.6558 0.064 Uiso 1 1 calc R
C14 C 0.5600(4) 0.2463(2) 0.6366(2) 0.0526(5) Uani 1 1 d U
C15 C 0.3691(4) 0.2473(2) 0.6897(2) 0.0518(5) Uani 1 1 d U
H15 H 0.2482 0.3081 0.6506 0.062 Uiso 1 1 calc R
C16 C 0.3509(3) 0.1620(2) 0.7985(2) 0.0470(4) Uani 1 1 d U
H16 H 0.2206 0.1654 0.8351 0.056 Uiso 1 1 calc R
C7 C 0.5843(5) 0.3452(3) 0.5226(3) 0.0752(7) Uani 1 1 d U
H7A H 0.7226 0.4006 0.5493 0.113 Uiso 1 1 calc R
H7B H 0.4563 0.4106 0.5026 0.113 Uiso 1 1 calc R
H7C H 0.5897 0.2886 0.4420 0.113 Uiso 1 1 calc R

loop_
_atom_site_aniso_label
_atom_site_aniso_U_11
_atom_site_aniso_U_22
_atom_site_aniso_U_33
_atom_site_aniso_U_23
_atom_site_aniso_U_13
_atom_site_aniso_U_12
S1 0.0503(3) 0.0418(2) 0.0548(3) -0.0010(2) 0.00988(18) -0.0054(2)
O1 0.0509(8) 0.0930(11) 0.0637(8) 0.0018(11) 0.0164(6) -0.0214(10)
O2 0.0493(7) 0.0512(8) 0.0871(10) 0.0029(9) 0.0259(7) -0.0001(8)
F1 0.1127(13) 0.0529(8) 0.0707(9) -0.0103(6) 0.0111(8) -0.0150(8)
F2 0.0890(11) 0.0858(11) 0.0508(7) 0.0078(7) 0.0067(6) -0.0069(8)
F3 0.0671(10) 0.1103(15) 0.0845(10) -0.0121(9) -0.0016(8) -0.0321(9)
C1 0.0490(10) 0.0458(10) 0.0457(9) 0.0017(8) 0.0115(8) 0.0005(9)
C2 0.0502(11) 0.0438(10) 0.0531(10) 0.0035(8) 0.0118(8) -0.0024(9)
C3 0.0650(14) 0.0628(14) 0.0535(12) 0.0031(10) 0.0063(10) -0.0121(10)
C11 0.0416(10) 0.0370(8) 0.0443(9) -0.0039(7) 0.0062(7) -0.0025(8)
C12 0.0403(10) 0.0515(10) 0.0524(10) -0.0072(8) 0.0067(8) 0.0052(8)
C13 0.0434(10) 0.0664(12) 0.0501(10) -0.0079(9) 0.0108(8) -0.0028(9)
C14 0.0573(12) 0.0547(11) 0.0425(9) -0.0083(8) 0.0037(8) -0.0099(9)
C15 0.0498(11) 0.0454(10) 0.0539(11) -0.0063(8) -0.0028(8) 0.0057(8)
C16 0.0395(9) 0.0474(10) 0.0528(10) -0.0079(8) 0.0069(8) 0.0041(8)
C7 0.0842(18) 0.0775(18) 0.0582(14) 0.0099(12) 0.0021(12) -0.0169(14)

loop_
_atom_type_symbol
_atom_type_description
_atom_type_scat_dispersion_real
_atom_type_scat_dispersion_imag
_atom_type_scat_source
C C 0.0033 0.0016 'International Tables Vol C Tables 4.2.6.8 and 6.1.1.4'
H H 0.0000 0.0000 'International Tables Vol C Tables 4.2.6.8 and 6.1.1.4'
O O 0.0106 0.0060 'International Tables Vol C Tables 4.2.6.8 and 6.1.1.4'
F F 0.0171 0.0103 'International Tables Vol C Tables 4.2.6.8 and 6.1.1.4'
S S 0.1246 0.1234 'International Tables Vol C Tables 4.2.6.8 and 6.1.1.4'

loop_
_geom_angle_atom_site_label_1
_geom_angle_atom_site_label_2
_geom_angle_atom_site_label_3
_geom_angle
O1 S1 C11 106.34(10)
O1 S1 C1 103.74(10)
C11 S1 C1 99.34(9)
C2 C1 S1 111.77(14)
O2 C2 C3 108.22(18)
O2 C2 C1 108.94(16)
C3 C2 C1 110.23(18)
F3 C3 F1 107.5(2)
F3 C3 F2 107.70(19)
F1 C3 F2 106.6(2)
F3 C3 C2 110.3(2)
F1 C3 C2 112.34(19)
F2 C3 C2 112.22(19)
C12 C11 C16 121.21(19)
C12 C11 S1 119.39(15)
C16 C11 S1 119.34(15)
C13 C12 C11 119.06(19)
C12 C13 C14 121.16(19)
C15 C14 C13 118.24(19)
C15 C14 C7 121.4(2)
C13 C14 C7 120.3(2)
C16 C15 C14 121.57(19)
C15 C16 C11 118.68(19)

loop_
_geom_bond_atom_site_label_1
_geom_bond_atom_site_label_2
_geom_bond_distance
S1 O1 1.5007(16)
S1 C11 1.7889(19)
S1 C1 1.816(2)
O2 C2 1.394(3)
F1 C3 1.338(3)
F2 C3 1.343(3)
F3 C3 1.335(3)
C1 C2 1.520(3)
C2 C3 1.520(3)
C11 C12 1.384(3)
C11 C16 1.387(3)
C12 C13 1.382(3)
C13 C14 1.396(3)
C14 C15 1.388(3)
C14 C7 1.511(3)
C15 C16 1.384(3)

loop_
_geom_hbond_atom_site_label_D
_geom_hbond_atom_site_label_H
_geom_hbond_atom_site_label_A
_geom_hbond_distance_DH
_geom_hbond_distance_HA
_geom_hbond_distance_DA
_geom_hbond_angle_DHA
_geom_hbond_site_symmetry_A
O2 H2 O1 0.84 1.80 2.638(2) 173.0 1_655
C12 H12 O1 0.95 2.80 3.643(3) 148.1 1_655
C12 H12 F1 0.95 2.88 3.627(3) 135.9 2_747
C7 H7A F2 0.98 2.72 3.688(3) 168.4 2_757
C7 H7C F1 0.98 2.77 3.481(4) 129.6 1_554

loop_
_geom_torsion_atom_site_label_1
_geom_torsion_atom_site_label_2
_geom_torsion_atom_site_label_3
_geom_torsion_atom_site_label_4
_geom_torsion
O1 S1 C1 C2 178.32(14)
C11 S1 C1 C2 -72.18(15)
S1 C1 C2 O2 -54.24(19)
S1 C1 C2 C3 -172.85(14)
O2 C2 C3 F3 62.6(2)
C1 C2 C3 F3 -178.32(18)
O2 C2 C3 F1 -177.49(18)
C1 C2 C3 F1 -58.4(2)
O2 C2 C3 F2 -57.4(3)
C1 C2 C3 F2 61.6(3)
O1 S1 C11 C12 -161.63(15)
C1 S1 C11 C12 90.97(16)
O1 S1 C11 C16 15.67(17)
C1 S1 C11 C16 -91.73(16)
C16 C11 C12 C13 2.5(3)
S1 C11 C12 C13 179.74(15)
C11 C12 C13 C14 -1.3(3)
C12 C13 C14 C15 -1.2(3)
C12 C13 C14 C7 178.1(2)
C13 C14 C15 C16 2.6(3)
C7 C14 C15 C16 -176.7(2)
C14 C15 C16 C11 -1.4(3)
C12 C11 C16 C15 -1.2(3)
S1 C11 C16 C15 -178.43(14)
O1 S1 C2 O2 127.37(15)
C11 S1 C2 O2 -120.33(12)
H2 O2 C2 H2A 16.5
H2 O2 S1 O1 173.6
H2 O2 C1 H1A 178.5
